data_2241095
loop_
_publ_author_name
'Wan, Anqi'
'Penthala, Narsimha Reddy'
'Fifer, E. Kim'
'Parkin, Sean'
'Crooks, Peter A.'

_publ_section_title
;
 Comparison of the crystal structures of
 4,4'-bis[3-(4-methylpiperidin-1-yl)prop-1-yn-1-yl]-1,1'-biphenyl and
 4,4'-bis[3-(2,2,6,6-tetramethylpiperidin-1-yl)prop-1-yn-1-yl]-1,1'-biphenyl
;
_journal_coeditor_code RZ5164
_journal_issue 10
_journal_name_full 'Acta Crystallographica Section E'
_journal_page_first 1132
_journal_page_last 1135
_journal_paper_doi 10.1107/S2056989015015352
_journal_volume 71
_journal_year 2015
_chemical_formula_iupac 'C30 H36 N2'
_chemical_formula_moiety 'C30 H36 N2'
_chemical_formula_sum 'C30 H36 N2'
_chemical_formula_weight 424.61
_chemical_name_systematic
;
4,4'-Bis[3-(4-methylpiperidin-1-yl)prop-1-yn-1-yl]-1,1'-biphenyl
;
_space_group_crystal_system monoclinic
_space_group_IT_number 14
_space_group_name_Hall '-P 2ybc'
_space_group_name_H-M_alt 'P 1 21/c 1'
_symmetry_space_group_name_Hall '-P 2ybc'
_symmetry_space_group_name_H-M 'P 1 21/c 1'
_atom_sites_solution_hydrogens difmap
_atom_sites_solution_primary direct
_atom_sites_solution_secondary difmap
_audit_creation_method SHELXL-2014
_cell_angle_alpha 90
_cell_angle_beta 99.0310(19)
_cell_angle_gamma 90
_cell_formula_units_Z 4
_cell_length_a 21.9870(6)
_cell_length_b 7.0390(3)
_cell_length_c 15.7840(11)
_cell_measurement_reflns_used 5987
_cell_measurement_temperature 90.0(2)
_cell_measurement_theta_max 27.48
_cell_measurement_theta_min 1.00
_cell_volume 2412.6(2)
_computing_cell_refinement
;
<i>SCALEPACK</i> (Otwinowski & Minor, 2006)
;
_computing_data_collection
;
<i>COLLECT</i> (Nonius, 1998)
;
_computing_data_reduction
;
<i>DENZO-SMN</i> (Otwinowski & Minor, 2006)
;
_computing_molecular_graphics
;
<i>XP in SHELXTL</i> (Sheldrick, 2008b)
;
_computing_publication_material
;
<i>SHELXTL</i> (Sheldrick, 2008b) and <i>CIFFIX</i> (Parkin,
2013)
;
_computing_structure_refinement
;
<i>SHELXL2014</i> (Sheldrick, 2015)
;
_computing_structure_solution
;
<i>SHELXS97</i> (Sheldrick, 2008b)
;
_diffrn_ambient_temperature 90.0(2)
_diffrn_detector_area_resol_mean 9.1
_diffrn_measured_fraction_theta_full 1.000
_diffrn_measured_fraction_theta_max 0.999
_diffrn_measurement_device_type 'Nonius KappaCCD diffractometer'
_diffrn_measurement_method '\f and \w scans at fixed \c = 55\%'
_diffrn_radiation_type MoK\a
_diffrn_radiation_wavelength 0.71073
_diffrn_reflns_av_R_equivalents 0.0655
_diffrn_reflns_limit_h_max 28
_diffrn_reflns_limit_h_min -28
_diffrn_reflns_limit_k_max 9
_diffrn_reflns_limit_k_min -9
_diffrn_reflns_limit_l_max 20
_diffrn_reflns_limit_l_min -20
_diffrn_reflns_number 54455
_diffrn_reflns_theta_full 25.242
_diffrn_reflns_theta_max 27.496
_diffrn_reflns_theta_min 1.876
_exptl_absorpt_coefficient_mu 0.067
_exptl_absorpt_correction_T_max 0.958
_exptl_absorpt_correction_T_min 0.764
_exptl_absorpt_correction_type multi-scan
_exptl_absorpt_process_details
;
(<i>SADABS</i>; Sheldrick, 2008a)
;
_exptl_crystal_colour colourless
_exptl_crystal_density_diffrn 1.169
_exptl_crystal_description plate
_exptl_crystal_F_000 920
_exptl_crystal_size_max 0.320
_exptl_crystal_size_mid 0.300
_exptl_crystal_size_min 0.030
_refine_diff_density_max 0.217
_refine_diff_density_min -0.223
_refine_ls_extinction_method none
_refine_ls_goodness_of_fit_ref 1.017
_refine_ls_hydrogen_treatment constr
_refine_ls_matrix_type full
_refine_ls_number_parameters 291
_refine_ls_number_reflns 5546
_refine_ls_number_restraints 0
_refine_ls_restrained_S_all 1.017
_refine_ls_R_factor_all 0.0974
_refine_ls_R_factor_gt 0.0489
_refine_ls_shift/su_max 0.000
_refine_ls_shift/su_mean 0.000
_refine_ls_structure_factor_coef Fsqd
_refine_ls_weighting_details 'w=1/[\s^2^(Fo^2^)+(0.0706P)^2^+0.3882P] where P=(Fo^2^+2Fc^2^)/3'
_refine_ls_weighting_scheme calc
_refine_ls_wR_factor_gt 0.1174
_refine_ls_wR_factor_ref 0.1442
_reflns_number_gt 3347
_reflns_number_total 5546
_reflns_threshold_expression 'I > 2\s(I)'
_cod_data_source_file rz5164sup1.cif
_cod_data_source_block I
_cod_database_code 2241095
_shelx_space_group_comment
;
The symmetry employed for this shelxl refinement is uniquely defined
by the following loop, which should always be used as a source of
symmetry information in preference to the above space-group names.
They are only intended as comments.
;
_shelx_estimated_absorpt_t_min 0.979
_shelx_estimated_absorpt_t_max 0.998
_shelxl_version_number 2.014

loop_
_space_group_symop_operation_xyz
'x, y, z'
'-x, y+1/2, -z+1/2'
'-x, -y, -z'
'x, -y-1/2, z-1/2'

loop_
_atom_site_type_symbol
_atom_site_label
_atom_site_fract_x
_atom_site_fract_y
_atom_site_fract_z
_atom_site_U_iso_or_equiv
_atom_site_adp_type
_atom_site_calc_flag
_atom_site_occupancy
N N1 0.20730(5) 0.24205(18) 0.41351(8) 0.0245(3) Uani d 1
N N2 0.79153(5) 0.22850(18) -0.16448(8) 0.0234(3) Uani d 1
C C1 0.19401(7) 0.4165(2) 0.36333(10) 0.0255(4) Uani d 1
H H1A 0.2171 0.4153 0.3143 0.031 Uiso calc 1
H H1B 0.2080 0.5277 0.3996 0.031 Uiso calc 1
C C2 0.12538(7) 0.4349(2) 0.33012(10) 0.0268(4) Uani d 1
H H2A 0.1179 0.5510 0.2946 0.032 Uiso calc 1
H H2B 0.1027 0.4478 0.3793 0.032 Uiso calc 1
C C3 0.10128(7) 0.2625(2) 0.27674(10) 0.0246(4) Uani d 1
H H3A 0.1231 0.2569 0.2258 0.030 Uiso calc 1
C C4 0.11755(6) 0.0832(2) 0.32978(10) 0.0259(4) Uani d 1
H H4A 0.0947 0.0822 0.3791 0.031 Uiso calc 1
H H4B 0.1049 -0.0300 0.2941 0.031 Uiso calc 1
C C5 0.18653(6) 0.0736(2) 0.36255(10) 0.0250(4) Uani d 1
H H5A 0.1957 -0.0416 0.3982 0.030 Uiso calc 1
H H5B 0.2092 0.0644 0.3132 0.030 Uiso calc 1
C C6 0.03225(7) 0.2769(2) 0.24399(10) 0.0304(4) Uani d 1
H H6A 0.0188 0.1650 0.2091 0.046 Uiso calc 1
H H6B 0.0239 0.3918 0.2090 0.046 Uiso calc 1
H H6C 0.0098 0.2833 0.2929 0.046 Uiso calc 1
C C7 0.80978(7) 0.0602(2) -0.11219(10) 0.0251(4) Uani d 1
H H7A 0.7993 -0.0555 -0.1470 0.030 Uiso calc 1
H H7B 0.7867 0.0566 -0.0631 0.030 Uiso calc 1
C C8 0.87867(7) 0.0625(2) -0.07886(10) 0.0263(4) Uani d 1
H H8A 0.9017 0.0561 -0.1279 0.032 Uiso calc 1
H H8B 0.8897 -0.0505 -0.0424 0.032 Uiso calc 1
C C9 0.89727(7) 0.2419(2) -0.02685(10) 0.0248(4) Uani d 1
H H9A 0.8756 0.2410 0.0243 0.030 Uiso calc 1
C C10 0.87516(7) 0.4146(2) -0.08094(10) 0.0264(4) Uani d 1
H H10A 0.8981 0.4233 -0.1300 0.032 Uiso calc 1
H H10B 0.8838 0.5309 -0.0459 0.032 Uiso calc 1
C C11 0.80634(7) 0.4027(2) -0.11454(10) 0.0253(4) Uani d 1
H H11A 0.7831 0.4048 -0.0657 0.030 Uiso calc 1
H H11B 0.7936 0.5146 -0.1511 0.030 Uiso calc 1
C C12 0.96641(7) 0.2486(2) 0.00546(10) 0.0308(4) Uani d 1
H H12A 0.9786 0.1362 0.0407 0.046 Uiso calc 1
H H12B 0.9763 0.3635 0.0400 0.046 Uiso calc 1
H H12C 0.9888 0.2505 -0.0436 0.046 Uiso calc 1
C C13 0.27358(6) 0.2281(2) 0.44724(10) 0.0266(4) Uani d 1
H H13A 0.2807 0.1132 0.4836 0.032 Uiso calc 1
H H13B 0.2858 0.3397 0.4842 0.032 Uiso calc 1
C C14 0.31350(7) 0.2189(2) 0.38025(10) 0.0254(4) Uani d 1
C C15 0.34323(7) 0.2140(2) 0.32287(10) 0.0237(3) Uani d 1
C C16 0.38357(6) 0.2046(2) 0.25885(9) 0.0215(3) Uani d 1
C C17 0.37212(6) 0.3064(2) 0.18216(9) 0.0229(3) Uani d 1
H H17A 0.3354 0.3788 0.1691 0.027 Uiso calc 1
C C18 0.41397(6) 0.3028(2) 0.12486(9) 0.0214(3) Uani d 1
H H18A 0.4054 0.3731 0.0730 0.026 Uiso calc 1
C C19 0.46856(6) 0.1975(2) 0.14209(9) 0.0198(3) Uani d 1
C C20 0.51543(6) 0.2019(2) 0.08399(9) 0.0199(3) Uani d 1
C C21 0.57773(6) 0.1686(2) 0.11555(9) 0.0236(4) Uani d 1
H H21A 0.5898 0.1423 0.1748 0.028 Uiso calc 1
C C22 0.62205(7) 0.1732(2) 0.06218(9) 0.0250(4) Uani d 1
H H22A 0.6640 0.1505 0.0852 0.030 Uiso calc 1
C C23 0.60560(7) 0.2107(2) -0.02488(10) 0.0225(3) Uani d 1
C C24 0.64979(7) 0.2140(2) -0.08346(10) 0.0247(4) Uani d 1
C C25 0.68349(7) 0.2177(2) -0.13613(10) 0.0244(4) Uani d 1
C C26 0.72570(6) 0.2217(2) -0.20057(9) 0.0256(4) Uani d 1
H H26A 0.7181 0.1073 -0.2372 0.031 Uiso calc 1
H H26B 0.7157 0.3341 -0.2379 0.031 Uiso calc 1
C C27 0.43683(6) 0.0935(2) 0.27488(9) 0.0226(3) Uani d 1
H H27A 0.4446 0.0193 0.3257 0.027 Uiso calc 1
C C28 0.47825(6) 0.0904(2) 0.21758(9) 0.0223(3) Uani d 1
H H28A 0.5141 0.0138 0.2297 0.027 Uiso calc 1
C C29 0.49939(7) 0.2415(2) -0.00348(10) 0.0214(3) Uani d 1
H H29A 0.4576 0.2659 -0.0266 0.026 Uiso calc 1
C C30 0.54362(7) 0.2455(2) -0.05680(9) 0.0221(3) Uani d 1
H H30A 0.5317 0.2723 -0.1161 0.027 Uiso calc 1

loop_
_atom_site_aniso_label
_atom_site_aniso_U_11
_atom_site_aniso_U_22
_atom_site_aniso_U_33
_atom_site_aniso_U_12
_atom_site_aniso_U_13
_atom_site_aniso_U_23
N1 0.0214(6) 0.0309(8) 0.0216(7) -0.0012(5) 0.0049(5) -0.0001(6)
N2 0.0216(6) 0.0271(8) 0.0218(7) -0.0004(5) 0.0045(5) -0.0014(5)
C1 0.0259(8) 0.0268(9) 0.0243(8) -0.0011(7) 0.0061(7) -0.0036(7)
C2 0.0278(8) 0.0273(9) 0.0255(8) 0.0033(7) 0.0053(7) -0.0013(7)
C3 0.0228(8) 0.0299(9) 0.0216(8) 0.0002(6) 0.0051(6) -0.0005(7)
C4 0.0244(8) 0.0274(9) 0.0257(8) -0.0029(7) 0.0037(7) 0.0010(7)
C5 0.0256(8) 0.0253(9) 0.0247(8) -0.0018(6) 0.0053(7) 0.0016(7)
C6 0.0267(8) 0.0352(10) 0.0284(9) 0.0020(7) 0.0014(7) 0.0009(7)
C7 0.0271(8) 0.0243(9) 0.0250(8) -0.0010(7) 0.0071(7) -0.0026(7)
C8 0.0263(8) 0.0263(9) 0.0263(9) 0.0036(7) 0.0044(7) -0.0008(7)
C9 0.0262(8) 0.0287(9) 0.0202(8) -0.0008(7) 0.0059(6) -0.0006(7)
C10 0.0294(8) 0.0242(9) 0.0252(8) -0.0028(7) 0.0028(7) 0.0013(7)
C11 0.0284(8) 0.0234(9) 0.0244(8) 0.0008(7) 0.0048(7) 0.0014(7)
C12 0.0283(8) 0.0347(10) 0.0285(9) 0.0005(7) 0.0024(7) -0.0014(7)
C13 0.0210(8) 0.0367(10) 0.0226(8) -0.0013(7) 0.0048(6) 0.0010(7)
C14 0.0227(8) 0.0276(9) 0.0257(8) -0.0022(7) 0.0036(7) -0.0007(7)
C15 0.0219(8) 0.0221(8) 0.0263(8) -0.0016(6) 0.0014(7) -0.0010(7)
C16 0.0219(7) 0.0205(8) 0.0222(8) -0.0036(6) 0.0040(6) -0.0024(6)
C17 0.0200(7) 0.0214(8) 0.0270(8) 0.0011(6) 0.0031(6) -0.0007(7)
C18 0.0224(7) 0.0207(8) 0.0207(8) -0.0002(6) 0.0019(6) 0.0020(6)
C19 0.0209(7) 0.0180(8) 0.0206(8) -0.0032(6) 0.0033(6) -0.0027(6)
C20 0.0219(7) 0.0152(8) 0.0232(8) -0.0004(6) 0.0053(6) -0.0018(6)
C21 0.0261(8) 0.0231(9) 0.0213(8) 0.0035(6) 0.0030(7) 0.0015(7)
C22 0.0210(8) 0.0269(9) 0.0271(8) 0.0023(6) 0.0041(7) 0.0001(7)
C23 0.0250(8) 0.0181(8) 0.0257(8) 0.0013(6) 0.0083(7) -0.0008(7)
C24 0.0252(8) 0.0225(9) 0.0260(8) 0.0009(6) 0.0030(7) 0.0004(7)
C25 0.0221(8) 0.0254(9) 0.0259(8) -0.0001(6) 0.0044(7) 0.0000(7)
C26 0.0231(8) 0.0320(9) 0.0224(8) -0.0001(7) 0.0059(6) -0.0020(7)
C27 0.0251(8) 0.0213(9) 0.0213(8) -0.0012(6) 0.0034(6) 0.0012(6)
C28 0.0213(7) 0.0205(8) 0.0247(8) 0.0018(6) 0.0026(6) -0.0004(6)
C29 0.0217(7) 0.0178(8) 0.0240(8) 0.0001(6) 0.0019(6) -0.0015(6)
C30 0.0267(8) 0.0197(8) 0.0199(8) -0.0007(6) 0.0034(6) 0.0009(6)

loop_
_atom_type_symbol
_atom_type_description
_atom_type_scat_dispersion_real
_atom_type_scat_dispersion_imag
_atom_type_scat_source
C C 0.0033 0.0016 'International Tables Vol C Tables 4.2.6.8 and 6.1.1.4'
H H 0.0000 0.0000 'International Tables Vol C Tables 4.2.6.8 and 6.1.1.4'
N N 0.0061 0.0033 'International Tables Vol C Tables 4.2.6.8 and 6.1.1.4'

loop_
_geom_angle_atom_site_label_1
_geom_angle_atom_site_label_2
_geom_angle_atom_site_label_3
_geom_angle
C5 N1 C1 111.28(11)
C5 N1 C13 110.47(12)
C1 N1 C13 110.65(12)
C7 N2 C11 110.83(11)
C7 N2 C26 110.99(12)
C11 N2 C26 110.93(12)
N1 C1 C2 111.08(12)
N1 C1 H1A 109.4
C2 C1 H1A 109.4
N1 C1 H1B 109.4
C2 C1 H1B 109.4
H1A C1 H1B 108.0
C1 C2 C3 111.25(12)
C1 C2 H2A 109.4
C3 C2 H2A 109.4
C1 C2 H2B 109.4
C3 C2 H2B 109.4
H2A C2 H2B 108.0
C2 C3 C4 108.91(12)
C2 C3 C6 112.03(13)
C4 C3 C6 112.04(13)
C2 C3 H3A 107.9
C4 C3 H3A 107.9
C6 C3 H3A 107.9
C5 C4 C3 110.95(12)
C5 C4 H4A 109.4
C3 C4 H4A 109.4
C5 C4 H4B 109.4
C3 C4 H4B 109.4
H4A C4 H4B 108.0
N1 C5 C4 110.99(12)
N1 C5 H5A 109.4
C4 C5 H5A 109.4
N1 C5 H5B 109.4
C4 C5 H5B 109.4
H5A C5 H5B 108.0
C3 C6 H6A 109.5
C3 C6 H6B 109.5
H6A C6 H6B 109.5
C3 C6 H6C 109.5
H6A C6 H6C 109.5
H6B C6 H6C 109.5
N2 C7 C8 110.85(12)
N2 C7 H7A 109.5
C8 C7 H7A 109.5
N2 C7 H7B 109.5
C8 C7 H7B 109.5
H7A C7 H7B 108.1
C7 C8 C9 111.25(12)
C7 C8 H8A 109.4
C9 C8 H8A 109.4
C7 C8 H8B 109.4
C9 C8 H8B 109.4
H8A C8 H8B 108.0
C10 C9 C12 112.14(13)
C10 C9 C8 108.91(12)
C12 C9 C8 111.96(12)
C10 C9 H9A 107.9
C12 C9 H9A 107.9
C8 C9 H9A 107.9
C9 C10 C11 111.35(12)
C9 C10 H10A 109.4
C11 C10 H10A 109.4
C9 C10 H10B 109.4
C11 C10 H10B 109.4
H10A C10 H10B 108.0
N2 C11 C10 110.91(12)
N2 C11 H11A 109.5
C10 C11 H11A 109.5
N2 C11 H11B 109.5
C10 C11 H11B 109.5
H11A C11 H11B 108.0
C9 C12 H12A 109.5
C9 C12 H12B 109.5
H12A C12 H12B 109.5
C9 C12 H12C 109.5
H12A C12 H12C 109.5
H12B C12 H12C 109.5
N1 C13 C14 114.15(12)
N1 C13 H13A 108.7
C14 C13 H13A 108.7
N1 C13 H13B 108.7
C14 C13 H13B 108.7
H13A C13 H13B 107.6
C15 C14 C13 176.56(16)
C14 C15 C16 175.24(15)
C17 C16 C27 118.45(13)
C17 C16 C15 122.39(13)
C27 C16 C15 119.14(13)
C18 C17 C16 120.54(13)
C18 C17 H17A 119.7
C16 C17 H17A 119.7
C17 C18 C19 121.25(14)
C17 C18 H18A 119.4
C19 C18 H18A 119.4
C28 C19 C18 117.53(13)
C28 C19 C20 120.70(13)
C18 C19 C20 121.75(13)
C29 C20 C21 117.70(13)
C29 C20 C19 121.51(13)
C21 C20 C19 120.79(13)
C22 C21 C20 121.44(14)
C22 C21 H21A 119.3
C20 C21 H21A 119.3
C21 C22 C23 120.46(14)
C21 C22 H22A 119.8
C23 C22 H22A 119.8
C22 C23 C30 118.49(13)
C22 C23 C24 122.66(13)
C30 C23 C24 118.85(14)
C25 C24 C23 175.97(16)
C24 C25 C26 179.41(16)
N2 C26 C25 114.80(12)
N2 C26 H26A 108.6
C25 C26 H26A 108.6
N2 C26 H26B 108.6
C25 C26 H26B 108.6
H26A C26 H26B 107.5
C28 C27 C16 120.67(14)
C28 C27 H27A 119.7
C16 C27 H27A 119.7
C27 C28 C19 121.47(14)
C27 C28 H28A 119.3
C19 C28 H28A 119.3
C30 C29 C20 120.84(14)
C30 C29 H29A 119.6
C20 C29 H29A 119.6
C29 C30 C23 121.06(14)
C29 C30 H30A 119.5
C23 C30 H30A 119.5

loop_
_geom_bond_atom_site_label_1
_geom_bond_atom_site_label_2
_geom_bond_distance
N1 C5 1.4647(19)
N1 C1 1.4657(19)
N1 C13 1.4741(18)
N2 C7 1.4631(19)
N2 C11 1.4666(19)
N2 C26 1.4707(18)
C1 C2 1.523(2)
C1 H1A 0.9900
C1 H1B 0.9900
C2 C3 1.524(2)
C2 H2A 0.9900
C2 H2B 0.9900
C3 C4 1.526(2)
C3 C6 1.5280(19)
C3 H3A 1.0000
C4 C5 1.5252(19)
C4 H4A 0.9900
C4 H4B 0.9900
C5 H5A 0.9900
C5 H5B 0.9900
C6 H6A 0.9800
C6 H6B 0.9800
C6 H6C 0.9800
C7 C8 1.523(2)
C7 H7A 0.9900
C7 H7B 0.9900
C8 C9 1.527(2)
C8 H8A 0.9900
C8 H8B 0.9900
C9 C10 1.520(2)
C9 C12 1.526(2)
C9 H9A 1.0000
C10 C11 1.525(2)
C10 H10A 0.9900
C10 H10B 0.9900
C11 H11A 0.9900
C11 H11B 0.9900
C12 H12A 0.9800
C12 H12B 0.9800
C12 H12C 0.9800
C13 C14 1.478(2)
C13 H13A 0.9900
C13 H13B 0.9900
C14 C15 1.198(2)
C15 C16 1.447(2)
C16 C17 1.395(2)
C16 C27 1.398(2)
C17 C18 1.3880(19)
C17 H17A 0.9500
C18 C19 1.401(2)
C18 H18A 0.9500
C19 C28 1.3976(19)
C19 C20 1.483(2)
C20 C29 1.398(2)
C20 C21 1.4019(19)
C21 C22 1.3848(19)
C21 H21A 0.9500
C22 C23 1.390(2)
C22 H22A 0.9500
C23 C30 1.3984(19)
C23 C24 1.443(2)
C24 C25 1.197(2)
C25 C26 1.481(2)
C26 H26A 0.9900
C26 H26B 0.9900
C27 C28 1.3807(19)
C27 H27A 0.9500
C28 H28A 0.9500
C29 C30 1.383(2)
C29 H29A 0.9500
C30 H30A 0.9500

loop_
_geom_torsion_atom_site_label_1
_geom_torsion_atom_site_label_2
_geom_torsion_atom_site_label_3
_geom_torsion_atom_site_label_4
_geom_torsion
C5 N1 C1 C2 58.26(15)
C13 N1 C1 C2 -178.52(12)
N1 C1 C2 C3 -56.80(17)
C1 C2 C3 C4 54.60(16)
C1 C2 C3 C6 179.11(12)
C2 C3 C4 C5 -54.81(16)
C6 C3 C4 C5 -179.30(12)
C1 N1 C5 C4 -58.59(15)
C13 N1 C5 C4 178.08(12)
C3 C4 C5 N1 57.36(17)
C11 N2 C7 C8 -59.31(15)
C26 N2 C7 C8 176.95(12)
N2 C7 C8 C9 57.45(17)
C7 C8 C9 C10 -54.19(16)
C7 C8 C9 C12 -178.78(12)
C12 C9 C10 C11 178.51(12)
C8 C9 C10 C11 54.03(16)
C7 N2 C11 C10 59.11(15)
C26 N2 C11 C10 -177.12(12)
C9 C10 C11 N2 -57.14(17)
C5 N1 C13 C14 61.90(17)
C1 N1 C13 C14 -61.79(17)
C27 C16 C17 C18 -2.5(2)
C15 C16 C17 C18 175.94(14)
C16 C17 C18 C19 0.1(2)
C17 C18 C19 C28 2.4(2)
C17 C18 C19 C20 -176.17(13)
C28 C19 C20 C29 154.84(14)
C18 C19 C20 C29 -26.7(2)
C28 C19 C20 C21 -26.0(2)
C18 C19 C20 C21 152.48(14)
C29 C20 C21 C22 -0.5(2)
C19 C20 C21 C22 -179.67(14)
C20 C21 C22 C23 -0.2(2)
C21 C22 C23 C30 0.7(2)
C21 C22 C23 C24 -178.97(14)
C7 N2 C26 C25 61.28(17)
C11 N2 C26 C25 -62.40(17)
C17 C16 C27 C28 2.4(2)
C15 C16 C27 C28 -176.02(13)
C16 C27 C28 C19 0.0(2)
C18 C19 C28 C27 -2.4(2)
C20 C19 C28 C27 176.14(13)
C21 C20 C29 C30 0.7(2)
C19 C20 C29 C30 179.85(13)
C20 C29 C30 C23 -0.2(2)
C22 C23 C30 C29 -0.5(2)
C24 C23 C30 C29 179.17(13)

_cod_database_fobs_code 2241095
